data_7240794
loop_
_publ_author_name
'Wang, Lin-Lin'
'Wang, Ling-Yang'
'Yu, Yueming'
'Li, Yan-Tuan'
'Wu, Zhi-Yong'
'Yan, Cui-Wei'

_publ_section_title
;
 Cocrystallization of 5-fluorouracil and L-phenylalanine: The first
 zwitterionic cocrystal of 5-fluorouracil with amino acid exhibiting the
 perfected in vitro/vivo pharmaceutical properties
;
_journal_name_full CrystEngComm
_journal_paper_doi 10.1039/D0CE00713G
_journal_year 2020
_chemical_absolute_configuration rm
_chemical_formula_moiety 'C4 H3 F N2 O2, C9 H11 N O2'
_chemical_formula_sum 'C13 H14 F N3 O4'
_chemical_formula_weight 295.27
_chemical_name_common '5-fluorouracil L-phenylalanine'
_chemical_name_systematic '5-Fluoropyrimidine-2,4(1H,3H)-dione 2-ammonio-3-phenylpropanoate'
_space_group_crystal_system orthorhombic
_space_group_IT_number 19
_space_group_name_Hall 'P 2ac 2ab'
_space_group_name_H-M_alt 'P 21 21 21'
_atom_sites_solution_hydrogens difmap
_audit_creation_method SHELXL-2016/4
_audit_update_record
;
2019-12-16 deposited with the CCDC.	2020-06-29 downloaded from the CCDC.
;
_cell_angle_alpha 90
_cell_angle_beta 90
_cell_angle_gamma 90
_cell_formula_units_Z 4
_cell_length_a 7.00870(10)
_cell_length_b 12.3981(2)
_cell_length_c 15.1304(3)
_cell_measurement_reflns_used 2972
_cell_measurement_temperature 100(2)
_cell_measurement_theta_max 72.9370
_cell_measurement_theta_min 4.5780
_cell_volume 1314.75(4)
_computing_structure_refinement 'SHELXL-2016/4 (Sheldrick, 2016)'
_diffrn_ambient_temperature 100(2)
_diffrn_measured_fraction_theta_full 1.000
_diffrn_measured_fraction_theta_max 0.981
_diffrn_measurement_device_type Bruker
_diffrn_radiation_type CuK\a
_diffrn_radiation_wavelength 1.54184
_diffrn_reflns_av_R_equivalents 0.0316
_diffrn_reflns_av_unetI/netI 0.0431
_diffrn_reflns_Laue_measured_fraction_full 1.000
_diffrn_reflns_Laue_measured_fraction_max 0.981
_diffrn_reflns_limit_h_max 8
_diffrn_reflns_limit_h_min -8
_diffrn_reflns_limit_k_max 14
_diffrn_reflns_limit_k_min -13
_diffrn_reflns_limit_l_max 12
_diffrn_reflns_limit_l_min -18
_diffrn_reflns_number 4565
_diffrn_reflns_point_group_measured_fraction_full 1.000
_diffrn_reflns_point_group_measured_fraction_max 0.965
_diffrn_reflns_theta_full 67.684
_diffrn_reflns_theta_max 73.244
_diffrn_reflns_theta_min 4.611
_exptl_absorpt_coefficient_mu 1.038
_exptl_crystal_colour colourless
_exptl_crystal_density_diffrn 1.492
_exptl_crystal_description column
_exptl_crystal_F_000 616
_exptl_crystal_recrystallization_method 'Re-crystallisation from solvent: ethanol/acetone/water'
_exptl_crystal_size_max 0.300
_exptl_crystal_size_mid 0.050
_exptl_crystal_size_min 0.050
_refine_diff_density_max 0.182
_refine_diff_density_min -0.290
_refine_diff_density_rms 0.063
_refine_ls_abs_structure_details
;
 Flack x determined using 944 quotients [(I+)-(I-)]/[(I+)+(I-)]
 (Parsons, Flack and Wagner, Acta Cryst. B69 (2013) 249-259).
;
_refine_ls_abs_structure_Flack -0.17(14)
_refine_ls_extinction_method none
_refine_ls_goodness_of_fit_ref 1.059
_refine_ls_hydrogen_treatment refall
_refine_ls_matrix_type full
_refine_ls_number_parameters 246
_refine_ls_number_reflns 2555
_refine_ls_number_restraints 0
_refine_ls_restrained_S_all 1.059
_refine_ls_R_factor_all 0.0344
_refine_ls_R_factor_gt 0.0320
_refine_ls_shift/su_max 0.000
_refine_ls_shift/su_mean 0.000
_refine_ls_structure_factor_coef Fsqd
_refine_ls_weighting_details 'w=1/[\s^2^(Fo^2^)+(0.0365P)^2^] where P=(Fo^2^+2Fc^2^)/3'
_refine_ls_weighting_scheme calc
_refine_ls_wR_factor_gt 0.0754
_refine_ls_wR_factor_ref 0.0775
_reflns_Friedel_coverage 0.688
_reflns_Friedel_fraction_full 1.000
_reflns_Friedel_fraction_max 0.944
_reflns_number_gt 2421
_reflns_number_total 2555
_reflns_threshold_expression 'I > 2\s(I)'
_cod_data_source_file d0ce00713g1.cif
_cod_data_source_block shelx
_cod_database_code 7240794
_shelx_shelxl_version_number 2016/4
_shelx_space_group_comment
;
The symmetry employed for this shelxl refinement is uniquely defined
by the following loop, which should always be used as a source of
symmetry information in preference to the above space-group names.
They are only intended as comments.
;
_shelx_estimated_absorpt_t_min 0.746
_shelx_estimated_absorpt_t_max 0.950

loop_
_space_group_symop_operation_xyz
'x, y, z'
'-x+1/2, -y, z+1/2'
'x+1/2, -y+1/2, -z'
'-x, y+1/2, -z+1/2'

loop_
_atom_site_label
_atom_site_type_symbol
_atom_site_fract_x
_atom_site_fract_y
_atom_site_fract_z
_atom_site_U_iso_or_equiv
_atom_site_adp_type
_atom_site_occupancy
_atom_site_site_symmetry_order
_atom_site_calc_flag
_atom_site_refinement_flags_posn
_atom_site_refinement_flags_adp
_atom_site_refinement_flags_occupancy
_atom_site_disorder_assembly
_atom_site_disorder_group
F1 F 0.4556(2) 0.85422(10) 0.44088(9) 0.0213(3) Uani 1 1 d . . . . .
O1 O 0.6243(2) 0.53722(13) 0.21368(10) 0.0147(4) Uani 1 1 d . . . . .
O2 O 0.5179(3) 0.64377(13) 0.49728(10) 0.0178(4) Uani 1 1 d . . . . .
N1 N 0.5613(3) 0.71533(15) 0.23835(13) 0.0126(4) Uani 1 1 d . . . . .
N2 N 0.5705(3) 0.59297(15) 0.35449(13) 0.0119(4) Uani 1 1 d . . . . .
C1 C 0.5879(3) 0.61164(17) 0.26498(15) 0.0113(4) Uani 1 1 d . . . . .
C2 C 0.5288(3) 0.66852(18) 0.41830(15) 0.0132(5) Uani 1 1 d . . . . .
C3 C 0.5002(3) 0.77525(17) 0.38266(15) 0.0141(5) Uani 1 1 d . . . . .
C4 C 0.5141(3) 0.79612(18) 0.29611(15) 0.0134(5) Uani 1 1 d . . . . .
O3 O 0.5850(3) 0.37977(12) 0.39812(11) 0.0158(4) Uani 1 1 d . . . . .
O4 O 0.4124(2) 0.24078(13) 0.44646(11) 0.0169(4) Uani 1 1 d . . . . .
N3 N 0.6860(3) 0.44633(15) 0.55662(13) 0.0115(4) Uani 1 1 d . . . . .
C5 C 0.5082(3) 0.32529(17) 0.45818(15) 0.0120(4) Uani 1 1 d . . . . .
C6 C 0.5342(3) 0.36196(17) 0.55414(15) 0.0111(4) Uani 1 1 d . . . . .
C7 C 0.3508(3) 0.4040(2) 0.59708(16) 0.0148(5) Uani 1 1 d . . . . .
C8 C 0.3782(3) 0.42732(18) 0.69433(15) 0.0131(5) Uani 1 1 d . . . . .
C9 C 0.3883(4) 0.5327(2) 0.72611(16) 0.0166(5) Uani 1 1 d . . . . .
C10 C 0.4126(4) 0.5529(2) 0.81579(17) 0.0207(5) Uani 1 1 d . . . . .
C11 C 0.4319(3) 0.4681(2) 0.87503(17) 0.0194(5) Uani 1 1 d . . . . .
C12 C 0.4265(3) 0.3624(2) 0.84429(16) 0.0173(5) Uani 1 1 d . . . . .
C13 C 0.3987(3) 0.34218(18) 0.75456(16) 0.0158(5) Uani 1 1 d . . . . .
H1 H 0.565(5) 0.728(2) 0.175(2) 0.036(9) Uiso 1 1 d . . . . .
H2 H 0.581(5) 0.524(3) 0.373(2) 0.030(9) Uiso 1 1 d . . . . .
H3A H 0.629(5) 0.514(3) 0.534(2) 0.043(10) Uiso 1 1 d . . . . .
H3B H 0.745(5) 0.455(2) 0.613(2) 0.027(8) Uiso 1 1 d . . . . .
H3C H 0.786(4) 0.423(2) 0.5217(19) 0.023(8) Uiso 1 1 d . . . . .
H4 H 0.490(5) 0.864(3) 0.269(2) 0.029(8) Uiso 1 1 d . . . . .
H6 H 0.587(4) 0.298(2) 0.5886(18) 0.016(7) Uiso 1 1 d . . . . .
H7A H 0.247(4) 0.348(2) 0.5895(17) 0.010(6) Uiso 1 1 d . . . . .
H7B H 0.304(4) 0.473(2) 0.5625(19) 0.022(8) Uiso 1 1 d . . . . .
H9 H 0.378(4) 0.588(2) 0.6822(19) 0.022(7) Uiso 1 1 d . . . . .
H10 H 0.417(5) 0.629(3) 0.838(2) 0.042(10) Uiso 1 1 d . . . . .
H11 H 0.451(4) 0.482(2) 0.938(2) 0.025(8) Uiso 1 1 d . . . . .
H12 H 0.446(5) 0.300(2) 0.885(2) 0.031(9) Uiso 1 1 d . . . . .
H13 H 0.387(4) 0.266(2) 0.7314(19) 0.026(8) Uiso 1 1 d . . . . .

loop_
_atom_site_aniso_label
_atom_site_aniso_U_11
_atom_site_aniso_U_22
_atom_site_aniso_U_33
_atom_site_aniso_U_23
_atom_site_aniso_U_13
_atom_site_aniso_U_12
F1 0.0362(8) 0.0157(6) 0.0121(7) -0.0045(6) 0.0000(6) 0.0060(6)
O1 0.0207(8) 0.0132(7) 0.0101(8) 0.0001(6) 0.0042(6) 0.0001(7)
O2 0.0275(9) 0.0190(7) 0.0068(8) 0.0020(7) 0.0000(7) 0.0023(7)
N1 0.0166(9) 0.0126(8) 0.0085(9) 0.0023(7) 0.0002(7) 0.0002(7)
N2 0.0157(9) 0.0119(9) 0.0081(9) 0.0018(7) 0.0014(7) 0.0014(8)
C1 0.0117(10) 0.0135(10) 0.0086(10) 0.0011(8) 0.0009(8) -0.0002(8)
C2 0.0136(10) 0.0160(10) 0.0101(11) -0.0004(8) -0.0004(8) -0.0001(9)
C3 0.0190(12) 0.0124(10) 0.0111(11) -0.0035(8) -0.0009(9) 0.0012(9)
C4 0.0148(11) 0.0137(10) 0.0116(11) -0.0001(9) -0.0014(9) -0.0007(9)
O3 0.0248(9) 0.0147(7) 0.0079(8) 0.0001(6) 0.0008(7) -0.0021(7)
O4 0.0192(8) 0.0188(8) 0.0126(8) -0.0039(7) 0.0003(7) -0.0069(7)
N3 0.0126(8) 0.0145(9) 0.0073(9) 0.0001(8) -0.0012(8) -0.0009(8)
C5 0.0126(10) 0.0148(10) 0.0087(10) -0.0023(8) -0.0015(8) 0.0021(9)
C6 0.0130(10) 0.0122(9) 0.0080(10) 0.0007(9) -0.0007(9) -0.0006(9)
C7 0.0122(11) 0.0215(11) 0.0107(11) -0.0011(10) 0.0000(9) 0.0003(10)
C8 0.0097(10) 0.0203(11) 0.0093(11) -0.0007(9) 0.0010(9) 0.0004(8)
C9 0.0195(11) 0.0168(11) 0.0136(12) -0.0005(9) 0.0017(10) 0.0015(10)
C10 0.0246(12) 0.0211(12) 0.0163(12) -0.0048(10) 0.0027(10) -0.0019(11)
C11 0.0168(12) 0.0305(13) 0.0109(12) -0.0031(10) -0.0001(9) -0.0041(11)
C12 0.0160(12) 0.0237(12) 0.0121(11) 0.0035(10) 0.0017(9) 0.0003(10)
C13 0.0163(11) 0.0173(11) 0.0137(12) 0.0001(9) 0.0016(9) -0.0003(9)

loop_
_atom_type_symbol
_atom_type_description
_atom_type_scat_dispersion_real
_atom_type_scat_dispersion_imag
_atom_type_scat_source
C C 0.0181 0.0091 'International Tables Vol C Tables 4.2.6.8 and 6.1.1.4'
H H 0.0000 0.0000 'International Tables Vol C Tables 4.2.6.8 and 6.1.1.4'
N N 0.0311 0.0180 'International Tables Vol C Tables 4.2.6.8 and 6.1.1.4'
O O 0.0492 0.0322 'International Tables Vol C Tables 4.2.6.8 and 6.1.1.4'
F F 0.0727 0.0534 'International Tables Vol C Tables 4.2.6.8 and 6.1.1.4'

loop_
_geom_angle_atom_site_label_1
_geom_angle_atom_site_label_2
_geom_angle_atom_site_label_3
_geom_angle
_geom_angle_site_symmetry_1
_geom_angle_site_symmetry_3
_geom_angle_publ_flag
C1 N1 C4 122.36(19) . . ?
C1 N1 H1 116.5(18) . . ?
C4 N1 H1 120.9(19) . . ?
C2 N2 C1 126.39(19) . . ?
C2 N2 H2 116(2) . . ?
C1 N2 H2 117(2) . . ?
O1 C1 N1 123.3(2) . . ?
O1 C1 N2 120.74(19) . . ?
N1 C1 N2 115.94(19) . . ?
O2 C2 N2 121.5(2) . . ?
O2 C2 C3 125.5(2) . . ?
N2 C2 C3 113.04(19) . . ?
C4 C3 F1 120.9(2) . . ?
C4 C3 C2 122.2(2) . . ?
F1 C3 C2 116.88(19) . . ?
C3 C4 N1 120.0(2) . . ?
C3 C4 H4 125.6(19) . . ?
N1 C4 H4 114.3(19) . . ?
C6 N3 H3A 107(2) . . ?
C6 N3 H3B 114.2(19) . . ?
H3A N3 H3B 113(3) . . ?
C6 N3 H3C 107.9(19) . . ?
H3A N3 H3C 112(3) . . ?
H3B N3 H3C 103(3) . . ?
O3 C5 O4 125.2(2) . . ?
O3 C5 C6 118.41(19) . . ?
O4 C5 C6 116.4(2) . . ?
N3 C6 C7 110.41(18) . . ?
N3 C6 C5 108.46(17) . . ?
C7 C6 C5 113.77(18) . . ?
N3 C6 H6 105.9(16) . . ?
C7 C6 H6 110.7(17) . . ?
C5 C6 H6 107.3(15) . . ?
C8 C7 C6 111.80(19) . . ?
C8 C7 H7A 109.4(15) . . ?
C6 C7 H7A 108.9(15) . . ?
C8 C7 H7B 111.6(15) . . ?
C6 C7 H7B 109.0(16) . . ?
H7A C7 H7B 106(2) . . ?
C9 C8 C13 118.4(2) . . ?
C9 C8 C7 121.4(2) . . ?
C13 C8 C7 120.1(2) . . ?
C10 C9 C8 120.8(2) . . ?
C10 C9 H9 123.5(17) . . ?
C8 C9 H9 115.6(17) . . ?
C11 C10 C9 120.3(2) . . ?
C11 C10 H10 119(2) . . ?
C9 C10 H10 120(2) . . ?
C10 C11 C12 119.7(2) . . ?
C10 C11 H11 120.8(17) . . ?
C12 C11 H11 119.5(17) . . ?
C11 C12 C13 119.9(2) . . ?
C11 C12 H12 121.1(18) . . ?
C13 C12 H12 119.0(18) . . ?
C12 C13 C8 120.8(2) . . ?
C12 C13 H13 121.1(17) . . ?
C8 C13 H13 118.1(17) . . ?

loop_
_geom_bond_atom_site_label_1
_geom_bond_atom_site_label_2
_geom_bond_distance
_geom_bond_site_symmetry_2
_geom_bond_publ_flag
F1 C3 1.354(2) . ?
O1 C1 1.232(3) . ?
O2 C2 1.236(3) . ?
N1 C1 1.360(3) . ?
N1 C4 1.370(3) . ?
N1 H1 0.97(3) . ?
N2 C2 1.377(3) . ?
N2 C1 1.379(3) . ?
N2 H2 0.90(3) . ?
C2 C3 1.443(3) . ?
C3 C4 1.338(3) . ?
C4 H4 0.95(3) . ?
O3 C5 1.254(3) . ?
O4 C5 1.257(3) . ?
N3 C6 1.492(3) . ?
N3 H3A 0.99(3) . ?
N3 H3B 0.95(3) . ?
N3 H3C 0.92(3) . ?
C5 C6 1.532(3) . ?
C6 C7 1.532(3) . ?
C6 H6 1.02(3) . ?
C7 C8 1.512(3) . ?
C7 H7A 1.01(3) . ?
C7 H7B 1.05(3) . ?
C8 C9 1.393(3) . ?
C8 C13 1.402(3) . ?
C9 C10 1.390(3) . ?
C9 H9 0.96(3) . ?
C10 C11 1.388(4) . ?
C10 H10 1.00(3) . ?
C11 C12 1.392(4) . ?
C11 H11 0.98(3) . ?
C12 C13 1.394(3) . ?
C12 H12 1.00(3) . ?
C13 H13 1.01(3) . ?

loop_
_geom_torsion_atom_site_label_1
_geom_torsion_atom_site_label_2
_geom_torsion_atom_site_label_3
_geom_torsion_atom_site_label_4
_geom_torsion
_geom_torsion_site_symmetry_1
_geom_torsion_site_symmetry_2
_geom_torsion_site_symmetry_3
_geom_torsion_site_symmetry_4
_geom_torsion_publ_flag
C4 N1 C1 O1 177.6(2) . . . . ?
C4 N1 C1 N2 -2.1(3) . . . . ?
C2 N2 C1 O1 -179.4(2) . . . . ?
C2 N2 C1 N1 0.2(3) . . . . ?
C1 N2 C2 O2 -179.4(2) . . . . ?
C1 N2 C2 C3 0.8(3) . . . . ?
O2 C2 C3 C4 -179.9(2) . . . . ?
N2 C2 C3 C4 -0.1(3) . . . . ?
O2 C2 C3 F1 -0.8(4) . . . . ?
N2 C2 C3 F1 179.02(19) . . . . ?
F1 C3 C4 N1 179.3(2) . . . . ?
C2 C3 C4 N1 -1.6(4) . . . . ?
C1 N1 C4 C3 2.8(4) . . . . ?
O3 C5 C6 N3 -12.0(3) . . . . ?
O4 C5 C6 N3 166.98(18) . . . . ?
O3 C5 C6 C7 111.3(2) . . . . ?
O4 C5 C6 C7 -69.7(3) . . . . ?
N3 C6 C7 C8 -64.2(3) . . . . ?
C5 C6 C7 C8 173.56(18) . . . . ?
C6 C7 C8 C9 106.8(3) . . . . ?
C6 C7 C8 C13 -71.6(3) . . . . ?
C13 C8 C9 C10 -1.8(4) . . . . ?
C7 C8 C9 C10 179.7(2) . . . . ?
C8 C9 C10 C11 1.6(4) . . . . ?
C9 C10 C11 C12 -0.1(4) . . . . ?
C10 C11 C12 C13 -1.0(4) . . . . ?
C11 C12 C13 C8 0.8(4) . . . . ?
C9 C8 C13 C12 0.7(3) . . . . ?
C7 C8 C13 C12 179.2(2) . . . . ?
